data_2004290
loop_
_publ_author_name
'Stammler, H.-G.'
'Jutzi, P.'
'Neumann, B.'
'Kristen, M. O.'

_publ_section_title
;
 Non-Coordination of the Dimethylamino Group in a Dinuclear Molybdenum
 Complex with the
 1-[2-(Dimethylamino)ethyl]-2,3,4,5-tetramethylcyclopentadienyl Ligand
;
_journal_issue 12
_journal_name_full 'Acta Crystallographica Section C'
_journal_page_first 2496
_journal_page_last 2498
_journal_paper_doi 10.1107/S0108270195006822
_journal_volume 51
_journal_year 1995
_chemical_formula_sum 'C30 H44 Mo2 N2 O4'
_chemical_formula_weight 688.55
_chemical_name_systematic ?
_space_group_IT_number 14
_symmetry_cell_setting monoclinic
_symmetry_space_group_name_Hall '-P 2yn'
_symmetry_space_group_name_H-M 'P 1 21/n 1'
_audit_creation_method SHELXL
_cell_angle_alpha 90.00
_cell_angle_beta 115.87(2)
_cell_angle_gamma 90.00
_cell_formula_units_Z 2
_cell_length_a 9.561(2)
_cell_length_b 16.723(4)
_cell_length_c 10.536(3)
_cell_measurement_reflns_used 27
_cell_measurement_temperature 178(2)
_cell_measurement_theta_max 12.5
_cell_measurement_theta_min 2.4
_cell_volume 1515.8(7)
_computing_cell_refinement 'SHELXTL-Plus (Sheldrick, 1990)'
_computing_data_collection 'P3 Data Collection Program (Siemens, 1989)'
_computing_data_reduction SHELXTL-Plus
_computing_molecular_graphics SHELXTL-Plus
_computing_structure_refinement 'SHELXL93 (Sheldrick, 1993)'
_computing_structure_solution 'SHELXS86 (Sheldrick, 1985)'
_diffrn_ambient_temperature 178(2)
_diffrn_measurement_device 'Siemens P2~1~'
_diffrn_measurement_method \w
_diffrn_radiation_monochromator graphite
_diffrn_radiation_source 'fine-focus sealed tube'
_diffrn_radiation_type MoK\a
_diffrn_radiation_wavelength 0.71073
_diffrn_reflns_av_R_equivalents 0.0666
_diffrn_reflns_av_sigmaI/netI 0.1014
_diffrn_reflns_limit_h_max 12
_diffrn_reflns_limit_h_min 0
_diffrn_reflns_limit_k_max 21
_diffrn_reflns_limit_k_min 0
_diffrn_reflns_limit_l_max 12
_diffrn_reflns_limit_l_min -13
_diffrn_reflns_number 3695
_diffrn_reflns_theta_max 27.57
_diffrn_reflns_theta_min 2.40
_diffrn_standards_decay_% .0
_diffrn_standards_interval_count 100
_diffrn_standards_number 5
_exptl_absorpt_coefficient_mu 0.863
_exptl_absorpt_correction_T_max 0.559
_exptl_absorpt_correction_T_min 0.388
_exptl_absorpt_correction_type 'semi-empirical via \y scans'
_exptl_crystal_colour red
_exptl_crystal_density_diffrn 1.509
_exptl_crystal_description irregular
_exptl_crystal_F_000 708
_exptl_crystal_size_max 0.40
_exptl_crystal_size_mid 0.30
_exptl_crystal_size_min 0.05
_refine_diff_density_max 1.503
_refine_diff_density_min -1.359
_refine_ls_extinction_method none
_refine_ls_goodness_of_fit_all 1.009
_refine_ls_goodness_of_fit_obs 1.028
_refine_ls_matrix_type full
_refine_ls_number_parameters 178
_refine_ls_number_reflns 3483
_refine_ls_number_restraints 0
_refine_ls_restrained_S_all 1.034
_refine_ls_restrained_S_obs 1.028
_refine_ls_R_factor_all 0.1282
_refine_ls_R_factor_obs 0.0628
_refine_ls_shift/esd_max 0.000
_refine_ls_shift/esd_mean 0.000
_refine_ls_structure_factor_coef Fsqd
_refine_ls_weighting_scheme
;
calc w = 1/[\s^2^(F~o~^2^) + (0.0992P)^2^]
where P = (F~o~^2^ + 2F~c~^2^)/3
;
_refine_ls_wR_factor_all 0.2220
_refine_ls_wR_factor_obs 0.1482
_reflns_number_observed 1630
_reflns_number_total 3495
_reflns_observed_criterion >2sigma(I)
_cod_data_source_file na1159.cif
_cod_data_source_block CpMoCO22
_cod_depositor_comments
;
The following automatic conversions were performed:
'_symmetry_cell_setting' value 'Monoclinic' changed to 'monoclinic'
according to '/home/saulius/struct/CIF-dictionaries/cif_core.dic'
dictionary named 'cif_core.dic' version 2.4.1 from 2010-06-29.

Automatic conversion script
Id: cif_fix_enum 1527 2010-12-29 10:47:43Z saulius 

The following automatic conversions were performed:

'_symmetry_cell_setting' value 'Monoclinic' changed to 'monoclinic'
according to /home/saulius/struct/CIF-dictionaries/cif_core.dic
dictionary named 'cif_core.dic' version 2.4.1 from 2010-06-29.

Automatic conversion script
Id: cif_fix_values 1715 2011-07-08 13:25:40Z adriana 
;
_cod_original_cell_volume 1515.8(6)
_cod_original_sg_symbol_H-M 'P 21/n'
_cod_database_code 2004290

loop_
_symmetry_equiv_pos_as_xyz
'x, y, z'
'-x+1/2, y+1/2, -z+1/2'
'-x, -y, -z'
'x-1/2, -y-1/2, z-1/2'

loop_
_atom_site_aniso_label
_atom_site_aniso_U_11
_atom_site_aniso_U_22
_atom_site_aniso_U_33
_atom_site_aniso_U_12
_atom_site_aniso_U_13
_atom_site_aniso_U_23
Mo1 0.0187(3) 0.0217(4) 0.0202(3) 0.0003(3) 0.0053(3) -0.0002(3)
O1 0.061(5) 0.026(4) 0.056(5) 0.003(3) 0.011(4) 0.004(3)
O2 0.032(3) 0.072(5) 0.043(4) -0.003(4) 0.022(3) 0.001(4)
N1 0.045(5) 0.038(5) 0.045(5) 0.012(4) 0.022(4) -0.003(4)
C1 0.012(3) 0.044(5) 0.027(4) -0.005(4) 0.003(3) -0.001(4)
C2 0.026(4) 0.029(5) 0.032(5) -0.006(4) 0.006(4) 0.005(4)
C3 0.052(5) 0.029(5) 0.008(3) 0.016(4) -0.009(3) -0.005(3)
C4 0.028(5) 0.040(5) 0.031(5) 0.014(4) 0.007(4) 0.013(4)
C5 0.021(4) 0.026(4) 0.024(4) 0.005(3) 0.001(3) 0.001(3)
C6 0.035(5) 0.051(6) 0.040(5) -0.002(5) 0.016(4) -0.003(5)
C7 0.037(5) 0.033(5) 0.045(5) 0.004(4) 0.015(4) -0.008(4)
C8 0.034(4) 0.044(5) 0.030(4) 0.004(5) 0.014(4) -0.005(4)
C9 0.052(6) 0.029(5) 0.038(5) -0.005(4) 0.016(5) 0.005(4)
C10 0.027(4) 0.038(5) 0.023(4) 0.002(4) -0.002(4) -0.002(4)
C11 0.027(4) 0.029(4) 0.025(4) -0.005(4) 0.010(3) -0.001(4)
C12 0.034(5) 0.033(5) 0.038(5) 0.006(4) 0.016(4) -0.008(4)
C13 0.050(6) 0.035(5) 0.040(5) 0.019(5) 0.014(5) -0.002(4)
C14 0.078(9) 0.043(7) 0.111(11) -0.002(6) 0.065(9) -0.017(7)
C15 0.046(6) 0.063(8) 0.085(9) 0.017(6) 0.029(6) -0.019(7)

loop_
_atom_site_label
_atom_site_occupancy
_atom_site_fract_x
_atom_site_fract_y
_atom_site_fract_z
_atom_site_U_iso_or_equiv
_atom_site_thermal_displace_type
_atom_site_calc_flag
_atom_site_refinement_flags
_atom_site_type_symbol
Mo1 1 0.11331(7) 0.00177(4) 0.11984(6) 0.0214(2) Uani d . Mo
O1 1 0.0261(8) 0.1802(4) 0.0366(7) 0.053(2) Uani d . O
O2 1 -0.1613(7) -0.0007(4) 0.1983(7) 0.047(2) Uani d . O
N1 1 0.5966(9) -0.2173(5) 0.1242(8) 0.042(2) Uani d . N
C1 1 0.3803(9) 0.0135(5) 0.2152(9) 0.029(2) Uani d . C
C2 1 0.3375(10) 0.0495(5) 0.3146(9) 0.032(2) Uani d . C
C3 1 0.2752(11) -0.0096(5) 0.3642(7) 0.038(2) Uani d . C
C4 1 0.2721(10) -0.0857(6) 0.2949(9) 0.035(2) Uani d . C
C5 1 0.3416(9) -0.0688(5) 0.2027(8) 0.027(2) Uani d . C
C6 1 0.4580(11) 0.0571(6) 0.1380(10) 0.042(2) Uani d . C
H6A 1 0.4254(59) 0.1132(11) 0.1254(61) 0.063 Uiso calc R H
H6B 1 0.4281(60) 0.0323(25) 0.0454(29) 0.063 Uiso calc R H
H6C 1 0.5711(11) 0.0541(33) 0.1928(34) 0.063 Uiso calc R H
C7 1 0.3707(11) 0.1342(5) 0.3684(10) 0.040(2) Uani d . C
H7A 1 0.2852(34) 0.1537(13) 0.3875(59) 0.060 Uiso calc R H
H7B 1 0.3808(67) 0.1682(9) 0.2971(26) 0.060 Uiso calc R H
H7C 1 0.4678(37) 0.1356(8) 0.4554(34) 0.060 Uiso calc R H
C8 1 0.2195(10) -0.0020(6) 0.4803(9) 0.036(2) Uani d . C
H8A 1 0.3034(26) -0.0179(35) 0.5711(14) 0.054 Uiso calc R H
H8B 1 0.1293(45) -0.0368(28) 0.4579(34) 0.054 Uiso calc R H
H8C 1 0.1902(67) 0.0536(9) 0.4859(44) 0.054 Uiso calc R H
C9 1 0.2186(12) -0.1655(5) 0.3211(10) 0.041(2) Uani d . C
H9A 1 0.1717(67) -0.1956(16) 0.2325(16) 0.061 Uiso calc R H
H9B 1 0.1416(55) -0.1579(5) 0.3580(63) 0.061 Uiso calc R H
H9C 1 0.3077(17) -0.1953(16) 0.3900(50) 0.061 Uiso calc R H
C10 1 0.0524(10) 0.1121(6) 0.0606(9) 0.034(2) Uani d . C
C11 1 -0.0658(9) 0.0006(5) 0.1614(8) 0.028(2) Uani d . C
C12 1 0.3803(10) -0.1295(5) 0.1190(9) 0.035(2) Uani d . C
H12A 1 0.3665(10) -0.1055(5) 0.0283(9) 0.042 Uiso calc R H
H12B 1 0.3082(10) -0.1754(5) 0.0978(9) 0.042 Uiso calc R H
C13 1 0.5491(11) -0.1591(6) 0.2004(10) 0.044(2) Uani d . C
H13A 1 0.6197(11) -0.1124(6) 0.2237(10) 0.053 Uiso calc R H
H13B 1 0.5612(11) -0.1833(6) 0.2904(10) 0.053 Uiso calc R H
C14 1 0.5250(15) -0.2944(7) 0.1182(15) 0.069(4) Uani d . C
H14A 1 0.5614(80) -0.3326(15) 0.0686(83) 0.103 Uiso calc R H
H14B 1 0.4118(16) -0.2892(12) 0.0677(81) 0.103 Uiso calc R H
H14C 1 0.5535(83) -0.3136(25) 0.2142(15) 0.103 Uiso calc R H
C15 1 0.7634(12) -0.2246(7) 0.1891(13) 0.065(3) Uani d . C
H15A 1 0.7990(14) -0.2444(46) 0.2858(32) 0.097 Uiso calc R H
H15B 1 0.8100(12) -0.1722(12) 0.1909(78) 0.097 Uiso calc R H
H15C 1 0.7945(13) -0.2622(38) 0.1348(51) 0.097 Uiso calc R H

loop_
_atom_type_symbol
_atom_type_description
_atom_type_scat_dispersion_real
_atom_type_scat_dispersion_imag
_atom_type_scat_source
C C .0033 .0016 'International Tables Vol C Tables 4.2.6.8 and 6.1.1.4'
H H .0000 .0000 'International Tables Vol C Tables 4.2.6.8 and 6.1.1.4'
N N .0061 .0033 'International Tables Vol C Tables 4.2.6.8 and 6.1.1.4'
O O .0106 .0060 'International Tables Vol C Tables 4.2.6.8 and 6.1.1.4'
Mo Mo -1.6832 .6857 'International Tables Vol C Tables 4.2.6.8 and 6.1.1.4'

loop_
_geom_angle_atom_site_label_1
_geom_angle_atom_site_label_2
_geom_angle_atom_site_label_3
_geom_angle_site_symmetry_3
_geom_angle
_geom_angle_publ_flag
C10 Mo1 C11 . 85.0(4) yes
C11 Mo1 C5 . 134.0(3) ?
C10 Mo1 C5 . 135.2(3) ?
C11 Mo1 C1 . 144.9(3) ?
C10 Mo1 C1 . 100.2(3) ?
C5 Mo1 C1 . 35.9(3) ?
C11 Mo1 C4 . 98.6(3) ?
C10 Mo1 C4 . 148.0(4) ?
C5 Mo1 C4 . 35.9(3) ?
C1 Mo1 C4 . 59.5(3) ?
C11 Mo1 C3 . 88.6(3) ?
C10 Mo1 C3 . 112.7(3) ?
C5 Mo1 C3 . 58.8(3) ?
C1 Mo1 C3 . 57.2(3) ?
C4 Mo1 C3 . 36.3(3) ?
C11 Mo1 C2 . 111.2(3) ?
C10 Mo1 C2 . 89.4(3) ?
C5 Mo1 C2 . 59.5(3) ?
C1 Mo1 C2 . 35.2(3) ?
C4 Mo1 C2 . 59.6(3) ?
C3 Mo1 C2 . 33.7(3) ?
C11 Mo1 Mo1 3 76.6(2) ?
C10 Mo1 Mo1 3 72.2(2) ?
C5 Mo1 Mo1 3 129.2(2) ?
C1 Mo1 Mo1 3 138.2(2) ?
C4 Mo1 Mo1 3 139.6(2) ?
C3 Mo1 Mo1 3 164.1(3) ?
C2 Mo1 Mo1 3 159.7(2) ?
C15 N1 C14 . 110.4(9) ?
C15 N1 C13 . 110.0(8) ?
C14 N1 C13 . 111.4(8) ?
C2 C1 C5 . 109.5(7) ?
C2 C1 C6 . 124.3(8) ?
C5 C1 C6 . 126.2(8) ?
C2 C1 Mo1 . 74.7(5) ?
C5 C1 Mo1 . 71.5(4) ?
C6 C1 Mo1 . 121.2(6) ?
C3 C2 C1 . 106.8(7) ?
C3 C2 C7 . 126.2(9) ?
C1 C2 C7 . 126.7(8) ?
C3 C2 Mo1 . 73.0(5) ?
C1 C2 Mo1 . 70.1(5) ?
C7 C2 Mo1 . 127.3(6) ?
C2 C3 C4 . 110.8(8) ?
C2 C3 C8 . 127.1(8) ?
C4 C3 C8 . 122.1(9) ?
C2 C3 Mo1 . 73.3(5) ?
C4 C3 Mo1 . 70.4(4) ?
C8 C3 Mo1 . 124.8(6) ?
C5 C4 C3 . 104.8(8) ?
C5 C4 C9 . 126.9(8) ?
C3 C4 C9 . 128.1(8) ?
C5 C4 Mo1 . 70.8(5) ?
C3 C4 Mo1 . 73.3(4) ?
C9 C4 Mo1 . 123.4(6) ?
C1 C5 C4 . 108.1(8) ?
C1 C5 C12 . 126.3(8) ?
C4 C5 C12 . 125.3(8) ?
C1 C5 Mo1 . 72.6(4) ?
C4 C5 Mo1 . 73.3(5) ?
C12 C5 Mo1 . 124.4(5) ?
O1 C10 Mo1 . 174.0(7) ?
O2 C11 Mo1 . 173.8(7) ?
C5 C12 C13 . 111.0(7) ?
N1 C13 C12 . 114.3(8) ?

loop_
_geom_bond_atom_site_label_1
_geom_bond_atom_site_label_2
_geom_bond_site_symmetry_2
_geom_bond_distance
_geom_bond_publ_flag
Mo1 Mo1 3 2.5101(14) yes
Mo1 C1 . 2.307(7) yes
Mo1 C2 . 2.368(8) yes
Mo1 C3 . 2.363(7) yes
Mo1 C4 . 2.324(8) yes
Mo1 C5 . 2.292(8) yes
Mo1 C10 . 1.954(9) yes
Mo1 C11 . 1.944(8) yes
O1 C10 . 1.169(11) ?
O2 C11 . 1.138(10) ?
N1 C15 . 1.440(12) ?
N1 C14 . 1.448(13) ?
N1 C13 . 1.455(11) ?
C1 C2 . 1.415(12) ?
C1 C5 . 1.416(11) ?
C1 C6 . 1.508(12) ?
C2 C3 . 1.370(13) ?
C2 C7 . 1.506(12) ?
C3 C4 . 1.461(12) ?
C3 C8 . 1.537(12) ?
C4 C5 . 1.423(12) ?
C4 C9 . 1.498(12) ?
C5 C12 . 1.493(11) ?
C12 C13 . 1.542(12) ?
